data_7134334
loop_
_publ_author_name
'Biswas, Ashish'
'Pradhan, Priyanka'
'Wakpanjar, Sumit Ashok'
'Kancharla, Pavan K.'

_publ_section_title
;
 Direct organocatalytic esterification of carboxylic acids and alcohols by
 redox neutral sulfur(iv) catalysis via intramolecularly interrupted
 Pummerrer intermediates
;
_journal_issue 31
_journal_name_full 'Chemical Communications'
_journal_page_first 5746
_journal_page_last 5749
_journal_paper_doi 10.1039/D5CC00556F
_journal_volume 61
_journal_year 2025
_chemical_formula_sum 'C16 H18 O3 S'
_chemical_formula_weight 290.36
_space_group_crystal_system monoclinic
_space_group_IT_number 14
_space_group_name_Hall '-P 2ybc'
_space_group_name_H-M_alt 'P 1 21/c 1'
_atom_sites_solution_hydrogens geom
_audit_creation_method SHELXL-2018/3
_audit_update_record
;
2024-12-22 deposited with the CCDC.	2025-03-17 downloaded from the CCDC.
;
_cell_angle_alpha 90
_cell_angle_beta 99.885(2)
_cell_angle_gamma 90
_cell_formula_units_Z 4
_cell_length_a 23.9875(19)
_cell_length_b 6.6512(5)
_cell_length_c 9.5172(7)
_cell_measurement_reflns_used 9329
_cell_measurement_temperature 299(2)
_cell_measurement_theta_max 25.04
_cell_measurement_theta_min 3.45
_cell_volume 1495.9(2)
_computing_structure_refinement 'SHELXL-2018/3 (Sheldrick, 2018)'
_computing_structure_solution 'SHELXT 2018/2 (Sheldrick, 2018)'
_diffrn_ambient_temperature 299(2)
_diffrn_measured_fraction_theta_full 0.996
_diffrn_measured_fraction_theta_max 0.996
_diffrn_measurement_device_type 'Bruker APEX-II CCD'
_diffrn_measurement_method '\f and \w scans'
_diffrn_radiation_type MoK\a
_diffrn_radiation_wavelength 0.71073
_diffrn_reflns_av_R_equivalents 0.0320
_diffrn_reflns_av_unetI/netI 0.0148
_diffrn_reflns_Laue_measured_fraction_full 0.996
_diffrn_reflns_Laue_measured_fraction_max 0.996
_diffrn_reflns_limit_h_max 28
_diffrn_reflns_limit_h_min -28
_diffrn_reflns_limit_k_max 7
_diffrn_reflns_limit_k_min -7
_diffrn_reflns_limit_l_max 11
_diffrn_reflns_limit_l_min -11
_diffrn_reflns_number 32502
_diffrn_reflns_point_group_measured_fraction_full 0.996
_diffrn_reflns_point_group_measured_fraction_max 0.996
_diffrn_reflns_theta_full 24.999
_diffrn_reflns_theta_max 24.999
_diffrn_reflns_theta_min 2.586
_exptl_absorpt_coefficient_mu 0.221
_exptl_crystal_colour colourless
_exptl_crystal_density_diffrn 1.289
_exptl_crystal_description block
_exptl_crystal_F_000 616
_refine_diff_density_max 0.228
_refine_diff_density_min -0.212
_refine_diff_density_rms 0.035
_refine_ls_extinction_method none
_refine_ls_goodness_of_fit_ref 0.844
_refine_ls_hydrogen_treatment constr
_refine_ls_matrix_type full
_refine_ls_number_parameters 185
_refine_ls_number_reflns 2624
_refine_ls_number_restraints 0
_refine_ls_restrained_S_all 0.844
_refine_ls_R_factor_all 0.0420
_refine_ls_R_factor_gt 0.0364
_refine_ls_shift/su_max 0.001
_refine_ls_shift/su_mean 0.000
_refine_ls_structure_factor_coef Fsqd
_refine_ls_weighting_details 'w=1/[\s^2^(Fo^2^)+(0.1000P)^2^+0.7832P] where P=(Fo^2^+2Fc^2^)/3'
_refine_ls_weighting_scheme calc
_refine_ls_wR_factor_gt 0.1147
_refine_ls_wR_factor_ref 0.1275
_reflns_Friedel_coverage 0.000
_reflns_number_gt 2347
_reflns_number_total 2624
_reflns_threshold_expression 'I > 2\s(I)'
_cod_data_source_file d5cc00556f2.cif
_cod_data_source_block PKK_AB_1_0ma_a
_cod_depositor_comments 'Adding full bibliography for 7134334.cif.'
_cod_original_sg_symbol_H-M 'P 21/c'
_cod_database_code 7134334
_shelx_shelxl_version_number 2018/3
_shelx_space_group_comment
;
The symmetry employed for this shelxl refinement is uniquely defined
by the following loop, which should always be used as a source of
symmetry information in preference to the above space-group names.
They are only intended as comments.
;

loop_
_space_group_symop_operation_xyz
'x, y, z'
'-x, y+1/2, -z+1/2'
'-x, -y, -z'
'x, -y-1/2, z-1/2'

loop_
_atom_site_label
_atom_site_type_symbol
_atom_site_fract_x
_atom_site_fract_y
_atom_site_fract_z
_atom_site_U_iso_or_equiv
_atom_site_adp_type
_atom_site_occupancy
_atom_site_site_symmetry_order
_atom_site_calc_flag
_atom_site_refinement_flags_posn
_atom_site_refinement_flags_adp
_atom_site_refinement_flags_occupancy
_atom_site_disorder_assembly
_atom_site_disorder_group
S001 S 0.78323(2) 0.18597(6) 0.36467(4) 0.04197(19) Uani 1 1 d . . . . .
O002 O 0.73294(6) 0.6241(2) 0.32248(15) 0.0544(4) Uani 1 1 d . . . . .
H002 H 0.731051 0.737382 0.288014 0.082 Uiso 1 1 calc R U . . .
O003 O 0.76297(6) 0.0041(2) 0.27807(14) 0.0551(4) Uani 1 1 d . . . . .
O004 O 0.95104(7) -0.0689(3) 0.86074(17) 0.0684(5) Uani 1 1 d . . . . .
C005 C 0.68304(7) 0.5257(3) 0.27879(17) 0.0397(4) Uani 1 1 d . . . . .
C006 C 0.67739(8) 0.3412(3) 0.34595(18) 0.0419(4) Uani 1 1 d . . . . .
C007 C 0.64014(8) 0.5967(3) 0.17304(18) 0.0434(4) Uani 1 1 d . . . . .
C008 C 0.72550(8) 0.2634(3) 0.45407(19) 0.0462(4) Uani 1 1 d . . . . .
H00A H 0.712857 0.149946 0.504394 0.055 Uiso 1 1 calc R U . . .
H00B H 0.738486 0.367726 0.523216 0.055 Uiso 1 1 calc R U . . .
C009 C 0.82411(8) -0.0797(3) 0.5828(2) 0.0482(5) Uani 1 1 d . . . . .
H009 H 0.793457 -0.161451 0.547358 0.058 Uiso 1 1 calc R U . . .
C00A C 0.62781(8) 0.2328(3) 0.3090(2) 0.0505(5) Uani 1 1 d . . . . .
H00C H 0.623963 0.110576 0.353794 0.061 Uiso 1 1 calc R U . . .
C00B C 0.86303(8) -0.1423(3) 0.6993(2) 0.0507(5) Uani 1 1 d . . . . .
H00D H 0.858419 -0.264748 0.743096 0.061 Uiso 1 1 calc R U . . .
C00C C 0.83058(8) 0.1031(3) 0.51909(19) 0.0428(4) Uani 1 1 d . . . . .
C00D C 0.59137(8) 0.4815(3) 0.1408(2) 0.0524(5) Uani 1 1 d . . . . .
H00E H 0.562284 0.528083 0.071026 0.063 Uiso 1 1 calc R U . . .
C00E C 0.90881(8) -0.0205(3) 0.7498(2) 0.0495(5) Uani 1 1 d . . . . .
C00F C 0.91466(9) 0.1643(3) 0.6872(2) 0.0580(5) Uani 1 1 d . . . . .
H00F H 0.944944 0.247245 0.723408 0.070 Uiso 1 1 calc R U . . .
C00G C 0.87598(9) 0.2257(3) 0.5720(2) 0.0550(5) Uani 1 1 d . . . . .
H00G H 0.880248 0.349343 0.529461 0.066 Uiso 1 1 calc R U . . .
C00H C 0.58384(9) 0.3016(3) 0.2069(3) 0.0564(5) Uani 1 1 d . . . . .
C00I C 0.64733(10) 0.7865(3) 0.0918(2) 0.0591(6) Uani 1 1 d . . . . .
H00H H 0.651077 0.898942 0.155997 0.089 Uiso 1 1 calc R U . . .
H00I H 0.614844 0.805664 0.018709 0.089 Uiso 1 1 calc R U . . .
H00J H 0.680647 0.775895 0.049013 0.089 Uiso 1 1 calc R U . . .
C00J C 0.94992(11) -0.2611(5) 0.9235(3) 0.0850(8) Uani 1 1 d . . . . .
H00K H 0.915963 -0.275052 0.963310 0.127 Uiso 1 1 calc R U . . .
H00L H 0.982262 -0.276106 0.997642 0.127 Uiso 1 1 calc R U . . .
H00M H 0.950784 -0.362622 0.852235 0.127 Uiso 1 1 calc R U . . .
C00K C 0.53013(11) 0.1798(5) 0.1658(4) 0.0931(10) Uani 1 1 d . . . . .
H00N H 0.537006 0.043232 0.196661 0.140 Uiso 1 1 calc R U . . .
H00O H 0.518612 0.182945 0.064151 0.140 Uiso 1 1 calc R U . . .
H00P H 0.500759 0.236006 0.210674 0.140 Uiso 1 1 calc R U . . .

loop_
_atom_site_aniso_label
_atom_site_aniso_U_11
_atom_site_aniso_U_22
_atom_site_aniso_U_33
_atom_site_aniso_U_23
_atom_site_aniso_U_13
_atom_site_aniso_U_12
S001 0.0524(3) 0.0355(3) 0.0370(3) 0.00562(16) 0.0047(2) 0.00054(17)
O002 0.0509(8) 0.0452(8) 0.0628(9) 0.0105(7) -0.0027(6) -0.0031(6)
O003 0.0755(9) 0.0403(7) 0.0452(7) -0.0036(6) -0.0020(6) 0.0019(6)
O004 0.0583(9) 0.0816(11) 0.0576(9) 0.0097(8) -0.0122(7) 0.0029(8)
C005 0.0442(9) 0.0406(9) 0.0343(8) -0.0026(7) 0.0068(7) 0.0039(7)
C006 0.0480(10) 0.0436(10) 0.0344(9) 0.0006(7) 0.0086(7) 0.0038(8)
C007 0.0514(10) 0.0425(10) 0.0364(9) -0.0009(7) 0.0080(7) 0.0092(8)
C008 0.0577(11) 0.0470(10) 0.0338(9) 0.0057(8) 0.0075(8) 0.0030(9)
C009 0.0449(10) 0.0468(10) 0.0507(10) 0.0080(8) 0.0014(8) -0.0065(8)
C00A 0.0556(11) 0.0459(10) 0.0519(11) 0.0036(9) 0.0145(9) -0.0028(9)
C00B 0.0504(11) 0.0477(10) 0.0522(11) 0.0131(9) 0.0041(9) -0.0003(8)
C00C 0.0449(9) 0.0413(10) 0.0412(9) 0.0039(8) 0.0043(7) -0.0006(7)
C00D 0.0482(10) 0.0568(12) 0.0486(11) -0.0042(9) -0.0017(8) 0.0098(9)
C00E 0.0444(10) 0.0612(12) 0.0410(9) 0.0008(9) 0.0020(8) 0.0039(9)
C00F 0.0538(12) 0.0582(13) 0.0574(12) -0.0012(10) -0.0034(9) -0.0141(9)
C00G 0.0622(12) 0.0466(11) 0.0540(12) 0.0073(9) 0.0037(9) -0.0108(9)
C00H 0.0462(11) 0.0574(13) 0.0644(13) -0.0053(10) 0.0061(9) -0.0032(9)
C00I 0.0693(13) 0.0506(12) 0.0537(12) 0.0120(9) 0.0002(10) 0.0096(10)
C00J 0.0678(15) 0.107(2) 0.0741(17) 0.0419(16) -0.0051(12) 0.0058(15)
C00K 0.0597(15) 0.084(2) 0.127(3) 0.0035(17) -0.0080(16) -0.0152(13)

loop_
_atom_type_symbol
_atom_type_description
_atom_type_scat_dispersion_real
_atom_type_scat_dispersion_imag
_atom_type_scat_source
C C 0.0033 0.0016 'International Tables Vol C Tables 4.2.6.8 and 6.1.1.4'
H H 0.0000 0.0000 'International Tables Vol C Tables 4.2.6.8 and 6.1.1.4'
O O 0.0106 0.0060 'International Tables Vol C Tables 4.2.6.8 and 6.1.1.4'
S S 0.1246 0.1234 'International Tables Vol C Tables 4.2.6.8 and 6.1.1.4'

loop_
_geom_angle_atom_site_label_1
_geom_angle_atom_site_label_2
_geom_angle_atom_site_label_3
_geom_angle
_geom_angle_site_symmetry_1
_geom_angle_site_symmetry_3
_geom_angle_publ_flag
O003 S001 C00C 107.73(8) . . ?
O003 S001 C008 106.55(9) . . ?
C00C S001 C008 97.48(8) . . ?
C00E O004 C00J 118.25(19) . . ?
O002 C005 C007 123.94(16) . . ?
O002 C005 C006 115.43(15) . . ?
C007 C005 C006 120.61(17) . . ?
C00A C006 C005 119.13(17) . . ?
C00A C006 C008 121.40(17) . . ?
C005 C006 C008 119.46(17) . . ?
C00D C007 C005 117.58(17) . . ?
C00D C007 C00I 121.05(17) . . ?
C005 C007 C00I 121.31(18) . . ?
C006 C008 S001 109.54(12) . . ?
C00C C009 C00B 120.37(18) . . ?
C00H C00A C006 121.63(19) . . ?
C00E C00B C009 119.20(18) . . ?
C009 C00C C00G 120.01(17) . . ?
C009 C00C S001 122.08(14) . . ?
C00G C00C S001 117.87(14) . . ?
C00H C00D C007 123.36(18) . . ?
O004 C00E C00B 124.60(19) . . ?
O004 C00E C00F 115.12(19) . . ?
C00B C00E C00F 120.28(18) . . ?
C00G C00F C00E 120.27(19) . . ?
C00F C00G C00C 119.83(19) . . ?
C00D C00H C00A 117.65(19) . . ?
C00D C00H C00K 121.2(2) . . ?
C00A C00H C00K 121.1(2) . . ?

loop_
_geom_bond_atom_site_label_1
_geom_bond_atom_site_label_2
_geom_bond_distance
_geom_bond_site_symmetry_2
_geom_bond_publ_flag
S001 O003 1.4970(14) . ?
S001 C00C 1.7834(18) . ?
S001 C008 1.8199(19) . ?
O002 C005 1.365(2) . ?
O004 C00E 1.370(2) . ?
O004 C00J 1.413(3) . ?
C005 C007 1.392(2) . ?
C005 C006 1.401(3) . ?
C006 C00A 1.384(3) . ?
C006 C008 1.500(3) . ?
C007 C00D 1.388(3) . ?
C007 C00I 1.506(3) . ?
C009 C00C 1.379(3) . ?
C009 C00B 1.385(3) . ?
C00A C00H 1.383(3) . ?
C00B C00E 1.383(3) . ?
C00C C00G 1.384(3) . ?
C00D C00H 1.378(3) . ?
C00E C00F 1.383(3) . ?
C00F C00G 1.371(3) . ?
C00H C00K 1.515(3) . ?
